data_7705843
loop_
_publ_author_name
'Chen, Lu'
'Tan, Yu'
'Xu, Han'
'Wang, Kun'
'Chen, Zhou-Hui'
'Zheng, Nuan'
'Li, Yu-Qian'
'Lin, Li-Rong'

_publ_section_title
;
 Enhanced <i>E</i>/<i>Z</i>-photoisomerization and luminescence of
 stilbene derivative co-coordinated in di-\b-diketonate lanthanide
 complexes.
;
_journal_issue 46
_journal_name_full 'Dalton transactions (Cambridge, England : 2003)'
_journal_page_first 16745
_journal_page_last 16761
_journal_paper_doi 10.1039/d0dt03383a
_journal_volume 49
_journal_year 2020
_chemical_formula_moiety 'C49 H36 Eu F9 N4 O7'
_chemical_formula_sum 'C49 H36 Eu F9 N4 O7'
_chemical_formula_weight 1115.78
_space_group_crystal_system monoclinic
_space_group_IT_number 14
_space_group_name_Hall '-P 2ybc'
_space_group_name_H-M_alt 'P 1 21/c 1'
_atom_sites_solution_hydrogens geom
_audit_creation_method SHELXL-2018/1
_audit_update_record
;
2020-09-17 deposited with the CCDC.	2020-11-04 downloaded from the CCDC.
;
_cell_angle_alpha 90
_cell_angle_beta 101.484(3)
_cell_angle_gamma 90
_cell_formula_units_Z 4
_cell_length_a 24.426(4)
_cell_length_b 9.7184(17)
_cell_length_c 19.499(3)
_cell_measurement_reflns_used 3975
_cell_measurement_temperature 273(2)
_cell_measurement_theta_max 19.63
_cell_measurement_theta_min 2.26
_cell_volume 4536.0(13)
_computing_cell_refinement 'Bruker SMART'
_computing_data_collection 'Bruker SMART'
_computing_data_reduction 'Bruker SAINT'
_computing_structure_refinement 'SHELXL-2018/1 (Sheldrick, 2018)'
_computing_structure_solution 'SHELXT 2014/5 (Sheldrick, 2014)'
_diffrn_ambient_temperature 273(2)
_diffrn_measured_fraction_theta_full 0.999
_diffrn_measured_fraction_theta_max 0.954
_diffrn_measurement_device_type 'CCD area detector'
_diffrn_measurement_method 'phi and omega scans'
_diffrn_radiation_monochromator graphite
_diffrn_radiation_source 'sealed tube'
_diffrn_radiation_type MoK\a
_diffrn_radiation_wavelength 0.71073
_diffrn_reflns_av_R_equivalents 0.1564
_diffrn_reflns_av_unetI/netI 0.1857
_diffrn_reflns_Laue_measured_fraction_full 0.999
_diffrn_reflns_Laue_measured_fraction_max 0.954
_diffrn_reflns_limit_h_max 31
_diffrn_reflns_limit_h_min -31
_diffrn_reflns_limit_k_max 12
_diffrn_reflns_limit_k_min -12
_diffrn_reflns_limit_l_max 25
_diffrn_reflns_limit_l_min -25
_diffrn_reflns_number 39519
_diffrn_reflns_point_group_measured_fraction_full 0.999
_diffrn_reflns_point_group_measured_fraction_max 0.954
_diffrn_reflns_theta_full 25.242
_diffrn_reflns_theta_max 28.444
_diffrn_reflns_theta_min 1.701
_exptl_absorpt_coefficient_mu 1.478
_exptl_absorpt_correction_T_max 0.801
_exptl_absorpt_correction_T_min 0.766
_exptl_absorpt_process_details '(SADABS; Sheldrick, 1997)'
_exptl_crystal_colour 'pale yellow'
_exptl_crystal_density_diffrn 1.634
_exptl_crystal_description block
_exptl_crystal_F_000 2232
_exptl_crystal_size_max 0.200
_exptl_crystal_size_mid 0.150
_exptl_crystal_size_min 0.150
_refine_diff_density_max 1.689
_refine_diff_density_min -0.727
_refine_diff_density_rms 0.125
_refine_ls_extinction_method none
_refine_ls_goodness_of_fit_ref 0.864
_refine_ls_hydrogen_treatment constr
_refine_ls_matrix_type full
_refine_ls_number_parameters 631
_refine_ls_number_reflns 10899
_refine_ls_number_restraints 28
_refine_ls_restrained_S_all 0.865
_refine_ls_R_factor_all 0.1513
_refine_ls_R_factor_gt 0.0630
_refine_ls_shift/su_max 0.001
_refine_ls_shift/su_mean 0.000
_refine_ls_structure_factor_coef Fsqd
_refine_ls_weighting_details 'w=1/[\s^2^(Fo^2^)+(0.0492P)^2^] where P=(Fo^2^+2Fc^2^)/3'
_refine_ls_weighting_scheme calc
_refine_ls_wR_factor_gt 0.1341
_refine_ls_wR_factor_ref 0.1528
_reflns_Friedel_coverage 0.000
_reflns_number_gt 4844
_reflns_number_total 10899
_reflns_threshold_expression 'I > 2\s(I)'
_cod_data_source_file d0dt03383a2.cif
_cod_data_source_block y_CCDC1
_cod_original_cell_volume 4536.1(14)
_cod_original_sg_symbol_H-M 'P 21/c'
_cod_database_code 7705843
_shelx_shelxl_version_number 2018/1
_shelx_space_group_comment
;
The symmetry employed for this shelxl refinement is uniquely defined
by the following loop, which should always be used as a source of
symmetry information in preference to the above space-group names.
They are only intended as comments.
;
_shelx_estimated_absorpt_t_min 0.757
_shelx_estimated_absorpt_t_max 0.809

loop_
_space_group_symop_operation_xyz
'x, y, z'
'-x, y+1/2, -z+1/2'
'-x, -y, -z'
'x, -y-1/2, z-1/2'

loop_
_atom_site_label
_atom_site_type_symbol
_atom_site_fract_x
_atom_site_fract_y
_atom_site_fract_z
_atom_site_U_iso_or_equiv
_atom_site_adp_type
_atom_site_occupancy
_atom_site_site_symmetry_order
_atom_site_calc_flag
_atom_site_refinement_flags_posn
_atom_site_refinement_flags_adp
_atom_site_refinement_flags_occupancy
_atom_site_disorder_assembly
_atom_site_disorder_group
C1 C 0.0313(4) 0.5502(9) 0.3650(4) 0.056(2) Uani 1 1 d . . . . .
H1 H 0.018204 0.604306 0.325858 0.067 Uiso 1 1 calc R U . . .
C2 C 0.0062(4) 0.4323(9) 0.3726(4) 0.062(3) Uani 1 1 d . . . . .
H2 H -0.023783 0.402883 0.338553 0.075 Uiso 1 1 calc R U . . .
C3 C 0.0248(3) 0.3535(9) 0.4311(4) 0.060(2) Uani 1 1 d . . . . .
H3 H 0.007268 0.270157 0.436180 0.073 Uiso 1 1 calc R U . . .
C4 C 0.0687(3) 0.3955(7) 0.4821(3) 0.0320(16) Uani 1 1 d . . . . .
C5 C 0.0955(3) 0.5163(7) 0.4724(4) 0.045(2) Uani 1 1 d . . . . .
H5 H 0.126503 0.544580 0.505170 0.054 Uiso 1 1 calc R U . . .
C6 C 0.0764(3) 0.5945(7) 0.4141(4) 0.050(2) Uani 1 1 d . . . . .
H6 H 0.093838 0.677301 0.407729 0.060 Uiso 1 1 calc R U . . .
C7 C 0.0907(3) 0.3142(7) 0.5460(4) 0.0348(17) Uani 1 1 d . . . . .
C8 C 0.0563(3) 0.2115(6) 0.5678(4) 0.0362(18) Uani 1 1 d . . . . .
H8 H 0.023872 0.185028 0.537068 0.043 Uiso 1 1 calc R U . . .
C9 C 0.0690(3) 0.1505(6) 0.6317(3) 0.0330(16) Uani 1 1 d . . . . .
C10 C 0.0262(3) 0.0524(8) 0.6496(4) 0.049(2) Uani 1 1 d . . . . .
C11 C 0.3103(4) 0.5851(10) 0.6019(6) 0.069(3) Uani 1 1 d . . . . .
C12 C 0.2972(4) 0.4425(8) 0.6235(4) 0.047(2) Uani 1 1 d . . . . .
C13 C 0.3424(3) 0.3552(9) 0.6409(4) 0.058(2) Uani 1 1 d . . . . .
H13 H 0.377964 0.387751 0.639633 0.070 Uiso 1 1 calc R U . . .
C14 C 0.3353(4) 0.2118(8) 0.6614(4) 0.050(2) Uani 1 1 d . . . . .
C15 C 0.3873(4) 0.1257(10) 0.6746(4) 0.058(2) Uani 1 1 d . . . . .
C16 C 0.3801(4) -0.0103(11) 0.6741(5) 0.075(3) Uani 1 1 d . . . . .
H16 H 0.344059 -0.046285 0.665234 0.090 Uiso 1 1 calc R U . . .
C17 C 0.4253(5) -0.0984(11) 0.6864(6) 0.105(4) Uani 1 1 d . . . . .
H17 H 0.420082 -0.193255 0.685993 0.126 Uiso 1 1 calc R U . . .
C18 C 0.4763(6) -0.0449(15) 0.6989(7) 0.118(5) Uani 1 1 d . U . . .
H18 H 0.507006 -0.103483 0.705584 0.142 Uiso 1 1 calc R U . . .
C19 C 0.4847(5) 0.0917(15) 0.7020(7) 0.120(5) Uani 1 1 d . U . . .
H19 H 0.520755 0.127027 0.711731 0.144 Uiso 1 1 calc R U . . .
C20 C 0.4395(5) 0.1787(12) 0.6907(6) 0.093(3) Uani 1 1 d . . . . .
H20 H 0.444737 0.273453 0.694147 0.111 Uiso 1 1 calc R U . . .
C21 C 0.2513(3) -0.0623(8) 0.7490(4) 0.050(2) Uani 1 1 d . . . . .
H21 H 0.260845 -0.064102 0.705155 0.060 Uiso 1 1 calc R U . . .
C22 C 0.2703(4) -0.1666(8) 0.7954(5) 0.062(2) Uani 1 1 d . . . . .
H22 H 0.292577 -0.236462 0.783260 0.074 Uiso 1 1 calc R U . . .
C23 C 0.2558(4) -0.1657(9) 0.8589(5) 0.068(3) Uani 1 1 d . . . . .
H23 H 0.268584 -0.233969 0.891639 0.082 Uiso 1 1 calc R U . . .
C24 C 0.2223(4) -0.0627(8) 0.8740(4) 0.059(2) Uani 1 1 d . . . . .
H24 H 0.211412 -0.060826 0.917068 0.071 Uiso 1 1 calc R U . . .
C25 C 0.2048(3) 0.0375(8) 0.8258(4) 0.0425(19) Uani 1 1 d . . . . .
C26 C 0.1648(3) 0.1425(7) 0.8372(4) 0.046(2) Uani 1 1 d . . . . .
H26A H 0.165817 0.150606 0.887061 0.055 Uiso 1 1 calc R U . . .
H26B H 0.127524 0.113375 0.815009 0.055 Uiso 1 1 calc R U . . .
C27 C 0.1276(3) 0.3685(7) 0.8055(4) 0.0424(19) Uani 1 1 d . . . . .
H27A H 0.121975 0.388384 0.852365 0.051 Uiso 1 1 calc R U . . .
H27B H 0.094526 0.322047 0.780198 0.051 Uiso 1 1 calc R U . . .
C28 C 0.1362(3) 0.4987(7) 0.7694(3) 0.0360(17) Uani 1 1 d . . . . .
C29 C 0.1188(3) 0.6238(8) 0.7901(4) 0.048(2) Uani 1 1 d . . . . .
H29 H 0.103750 0.630187 0.830257 0.058 Uiso 1 1 calc R U . . .
C30 C 0.1237(3) 0.7391(8) 0.7513(4) 0.0516(19) Uani 1 1 d . . . . .
H30 H 0.111974 0.824409 0.764497 0.062 Uiso 1 1 calc R U . . .
C31 C 0.1457(3) 0.7263(7) 0.6936(4) 0.047(2) Uani 1 1 d . . . . .
H31 H 0.149213 0.802746 0.666094 0.057 Uiso 1 1 calc R U . . .
C32 C 0.1631(3) 0.5984(7) 0.6757(4) 0.0391(18) Uani 1 1 d . . . . .
H32 H 0.178496 0.590721 0.635914 0.047 Uiso 1 1 calc R U . . .
C33 C 0.2661(3) 0.3718(7) 0.8306(4) 0.0393(18) Uani 1 1 d . . . . .
C34 C 0.3118(3) 0.4461(8) 0.8766(4) 0.0447(19) Uani 1 1 d . . . . .
C35 C 0.3112(4) 0.4815(10) 0.9439(4) 0.084(3) Uani 1 1 d . . . . .
H35 H 0.281191 0.455462 0.963893 0.101 Uiso 1 1 calc R U . . .
C36 C 0.3544(5) 0.5551(12) 0.9825(5) 0.099(4) Uani 1 1 d . . . . .
H36 H 0.352532 0.579356 1.028108 0.119 Uiso 1 1 calc R U . . .
C37 C 0.3986(4) 0.5931(12) 0.9575(6) 0.095(4) Uani 1 1 d . . . . .
C38 C 0.3960(5) 0.5715(14) 0.8894(6) 0.127(5) Uani 1 1 d . . . . .
H38 H 0.423596 0.608814 0.868365 0.152 Uiso 1 1 calc R U . . .
C39 C 0.3536(4) 0.4957(12) 0.8490(5) 0.100(4) Uani 1 1 d . . . . .
H39 H 0.354240 0.478990 0.802229 0.120 Uiso 1 1 calc R U . . .
C40 C 0.4448(6) 0.6731(15) 1.0024(6) 0.134(6) Uani 1 1 d . . . . .
H40 H 0.441577 0.684281 1.048774 0.161 Uiso 1 1 calc R U . . .
C41 C 0.4841(6) 0.7233(18) 0.9872(7) 0.187(9) Uani 1 1 d . U . . .
H41 H 0.488009 0.713813 0.940973 0.224 Uiso 1 1 calc R U . . .
C42 C 0.5288(6) 0.8013(16) 1.0348(7) 0.148(6) Uani 1 1 d D U . . .
C43 C 0.5228(7) 0.879(2) 1.0936(8) 0.269(13) Uani 1 1 d D U . . .
H43 H 0.487985 0.884125 1.105851 0.323 Uiso 1 1 calc R U . . .
C44 C 0.5650(8) 0.944(2) 1.1317(8) 0.239(11) Uani 1 1 d D U . . .
H44 H 0.559959 0.992988 1.170949 0.287 Uiso 1 1 calc R U . . .
C45 C 0.6160(7) 0.9413(19) 1.1144(8) 0.177(8) Uani 1 1 d D U . . .
H45 H 0.646057 0.982926 1.143875 0.212 Uiso 1 1 calc R U . . .
C46 C 0.6242(6) 0.8791(17) 1.0550(9) 0.170(6) Uani 1 1 d D U . . .
H46 H 0.659330 0.879832 1.043427 0.204 Uiso 1 1 calc R U . . .
C47 C 0.5788(8) 0.8129(18) 1.0107(7) 0.181(8) Uani 1 1 d D . . . .
H47 H 0.582134 0.778534 0.967200 0.217 Uiso 1 1 calc R U . . .
C48 C 0.1861(3) 0.0516(8) 0.5360(5) 0.053(2) Uani 1 1 d . . . . .
C49 C 0.1696(5) -0.0898(11) 0.5097(5) 0.076(3) Uani 1 1 d . . . . .
Eu01 Eu 0.20052(2) 0.25223(4) 0.67816(2) 0.03527(12) Uani 1 1 d . . . . .
F1 F 0.0120(2) 0.0888(6) 0.7082(3) 0.099(2) Uani 1 1 d . . . . .
F2 F 0.0453(2) -0.0728(5) 0.6597(4) 0.114(2) Uani 1 1 d . . . . .
F3 F -0.02063(19) 0.0434(5) 0.6039(2) 0.0711(15) Uani 1 1 d . . . . .
F4 F 0.2815(3) 0.6152(6) 0.5396(3) 0.119(2) Uani 1 1 d . . . . .
F5 F 0.2957(3) 0.6775(6) 0.6433(3) 0.101(2) Uani 1 1 d . . . . .
F6 F 0.3618(3) 0.6102(6) 0.5987(4) 0.121(2) Uani 1 1 d . . . . .
F7 F 0.1917(4) -0.1856(7) 0.5481(4) 0.163(4) Uani 1 1 d . . . . .
F8 F 0.1795(4) -0.1204(7) 0.4495(4) 0.171(4) Uani 1 1 d . . . . .
F9 F 0.1162(4) -0.1164(8) 0.5103(5) 0.194(4) Uani 1 1 d . . . . .
N1 N 0.2215(2) 0.3386(6) 0.8558(3) 0.0373(14) Uani 1 1 d . . . . .
H1A H 0.220235 0.352479 0.899053 0.045 Uiso 1 1 calc R U . . .
N2 N 0.1763(2) 0.2796(5) 0.8093(3) 0.0346(15) Uani 1 1 d . . . . .
N3 N 0.2200(2) 0.0410(6) 0.7640(3) 0.0431(15) Uani 1 1 d . . . . .
N4 N 0.1587(2) 0.4872(6) 0.7124(3) 0.0372(14) Uani 1 1 d . . . . .
O1 O 0.11095(18) 0.1663(4) 0.6794(2) 0.0332(11) Uani 1 1 d . . . . .
O2 O 0.13722(19) 0.3428(5) 0.5803(2) 0.0373(12) Uani 1 1 d . . . . .
O3 O 0.2479(2) 0.4210(5) 0.6254(2) 0.0412(12) Uani 1 1 d . . . . .
O4 O 0.2905(2) 0.1661(5) 0.6686(2) 0.0433(13) Uani 1 1 d . . . . .
O5 O 0.27004(19) 0.3469(5) 0.7692(2) 0.0423(12) Uani 1 1 d . . . . .
O6 O 0.1876(2) 0.0691(5) 0.5985(2) 0.0415(12) Uani 1 1 d . . . . .
O7 O 0.1949(3) 0.1330(6) 0.4899(3) 0.0704(19) Uani 1 1 d . . . . .

loop_
_atom_site_aniso_label
_atom_site_aniso_U_11
_atom_site_aniso_U_22
_atom_site_aniso_U_33
_atom_site_aniso_U_23
_atom_site_aniso_U_13
_atom_site_aniso_U_12
C1 0.076(7) 0.058(6) 0.031(4) 0.009(4) 0.008(4) 0.025(5)
C2 0.062(6) 0.069(6) 0.043(5) 0.019(4) -0.019(4) -0.021(5)
C3 0.068(6) 0.061(6) 0.043(5) 0.011(4) -0.012(4) -0.024(5)
C4 0.035(4) 0.032(4) 0.027(4) -0.005(3) 0.001(3) -0.002(3)
C5 0.058(5) 0.036(4) 0.037(4) -0.001(3) 0.002(4) -0.010(4)
C6 0.068(6) 0.042(5) 0.032(4) 0.009(4) -0.005(4) 0.000(4)
C7 0.041(5) 0.031(4) 0.034(4) 0.004(3) 0.011(4) 0.009(3)
C8 0.043(5) 0.026(4) 0.036(4) -0.004(3) -0.003(3) 0.001(3)
C9 0.036(4) 0.024(4) 0.038(4) -0.002(3) 0.006(3) -0.006(3)
C10 0.047(5) 0.050(5) 0.048(5) 0.015(4) 0.001(4) -0.001(4)
C11 0.071(8) 0.066(7) 0.076(7) -0.004(6) 0.027(6) -0.012(6)
C12 0.058(6) 0.037(5) 0.049(5) 0.000(4) 0.019(4) -0.003(4)
C13 0.039(5) 0.066(6) 0.073(6) -0.001(5) 0.018(4) -0.007(5)
C14 0.057(6) 0.055(6) 0.043(5) -0.002(3) 0.020(4) 0.001(4)
C15 0.054(6) 0.062(6) 0.061(6) -0.006(5) 0.016(5) 0.011(5)
C16 0.050(6) 0.075(7) 0.098(8) -0.018(6) 0.009(5) 0.001(6)
C17 0.084(9) 0.068(8) 0.155(12) -0.020(7) 0.003(8) 0.011(7)
C18 0.084(10) 0.119(9) 0.151(12) 0.028(10) 0.021(9) 0.051(9)
C19 0.065(8) 0.141(10) 0.157(12) 0.041(11) 0.028(8) 0.003(9)
C20 0.065(8) 0.078(7) 0.138(11) 0.008(7) 0.027(7) 0.000(7)
C21 0.051(5) 0.042(5) 0.055(5) -0.010(4) 0.004(4) -0.009(4)
C22 0.060(6) 0.036(5) 0.084(7) 0.009(5) 0.004(5) 0.004(4)
C23 0.068(7) 0.055(6) 0.074(7) 0.029(5) -0.009(5) -0.011(5)
C24 0.076(7) 0.048(5) 0.048(5) 0.015(4) -0.002(4) -0.010(5)
C25 0.045(5) 0.049(5) 0.030(4) 0.005(4) 0.001(4) -0.022(4)
C26 0.047(5) 0.042(5) 0.045(5) 0.000(4) -0.001(4) -0.013(4)
C27 0.043(5) 0.051(5) 0.033(4) 0.000(4) 0.008(3) -0.008(4)
C28 0.025(4) 0.046(5) 0.034(4) -0.006(3) -0.001(3) -0.007(3)
C29 0.046(5) 0.055(5) 0.048(5) -0.017(4) 0.017(4) -0.002(4)
C30 0.056(5) 0.039(4) 0.055(5) -0.008(5) 0.001(4) -0.010(5)
C31 0.046(5) 0.048(6) 0.045(4) -0.006(4) 0.001(4) -0.011(4)
C32 0.046(5) 0.035(4) 0.037(4) 0.001(3) 0.009(3) 0.000(4)
C33 0.037(5) 0.040(4) 0.034(4) 0.004(3) -0.009(4) -0.002(4)
C34 0.047(5) 0.047(5) 0.036(4) 0.000(4) -0.003(4) -0.002(4)
C35 0.082(7) 0.123(9) 0.050(6) -0.023(6) 0.019(5) -0.062(7)
C36 0.090(9) 0.156(11) 0.049(6) -0.035(6) 0.009(6) -0.033(8)
C37 0.064(7) 0.133(10) 0.085(8) -0.037(7) 0.007(6) -0.050(7)
C38 0.091(9) 0.212(15) 0.084(9) -0.055(9) 0.032(7) -0.094(9)
C39 0.066(7) 0.170(12) 0.068(7) -0.047(7) 0.026(6) -0.059(8)
C40 0.111(11) 0.220(15) 0.068(8) -0.033(8) 0.013(7) -0.092(11)
C41 0.116(12) 0.35(2) 0.096(10) -0.071(11) 0.026(8) -0.147(14)
C42 0.123(13) 0.198(16) 0.106(10) 0.008(8) -0.017(9) -0.092(11)
C43 0.241(17) 0.48(3) 0.091(12) -0.091(14) 0.044(12) -0.24(2)
C44 0.231(19) 0.35(3) 0.145(14) -0.092(14) 0.051(13) -0.23(2)
C45 0.173(13) 0.23(2) 0.098(12) -0.015(11) -0.049(10) -0.095(15)
C46 0.139(13) 0.190(18) 0.166(16) 0.007(12) -0.005(11) -0.072(12)
C47 0.175(18) 0.25(2) 0.092(11) -0.011(11) -0.039(11) -0.075(16)
C48 0.063(6) 0.039(5) 0.054(6) -0.019(4) 0.009(5) 0.009(4)
C49 0.095(9) 0.076(8) 0.052(6) -0.015(6) 0.003(6) -0.003(7)
Eu01 0.0368(2) 0.03661(19) 0.03113(18) -0.0005(2) 0.00380(13) -0.0061(2)
F1 0.086(4) 0.159(6) 0.061(4) -0.001(3) 0.033(3) -0.053(4)
F2 0.056(4) 0.057(4) 0.218(7) 0.062(4) 0.002(4) -0.006(3)
F3 0.045(3) 0.090(4) 0.071(3) 0.031(3) -0.008(3) -0.025(3)
F4 0.178(7) 0.085(5) 0.083(4) 0.032(4) -0.002(4) -0.038(4)
F5 0.137(6) 0.062(3) 0.116(5) -0.026(3) 0.055(4) -0.027(4)
F6 0.082(5) 0.078(4) 0.213(7) 0.022(4) 0.054(5) -0.024(4)
F7 0.306(13) 0.069(4) 0.104(6) 0.006(4) 0.019(6) 0.043(6)
F8 0.352(13) 0.095(5) 0.080(5) -0.028(4) 0.075(6) -0.048(6)
F9 0.153(9) 0.127(8) 0.293(13) -0.087(7) 0.021(8) -0.031(7)
N1 0.043(4) 0.037(4) 0.030(3) -0.002(3) 0.002(3) -0.010(3)
N2 0.044(4) 0.016(4) 0.039(3) 0.005(2) -0.005(3) -0.007(2)
N3 0.038(4) 0.043(4) 0.047(4) -0.008(3) 0.004(3) -0.006(3)
N4 0.041(4) 0.035(3) 0.032(3) 0.000(3) -0.003(3) -0.005(3)
O1 0.032(3) 0.043(3) 0.024(2) 0.002(2) 0.003(2) -0.009(2)
O2 0.038(3) 0.043(3) 0.026(3) 0.007(2) -0.003(2) -0.007(2)
O3 0.035(3) 0.042(3) 0.048(3) 0.004(2) 0.012(2) -0.006(2)
O4 0.029(3) 0.048(3) 0.055(3) -0.001(3) 0.012(2) -0.009(3)
O5 0.039(3) 0.059(3) 0.027(3) -0.006(2) 0.003(2) -0.011(3)
O6 0.050(3) 0.045(3) 0.027(3) -0.015(2) 0.002(2) -0.002(2)
O7 0.115(6) 0.059(4) 0.046(4) 0.008(3) 0.037(3) 0.013(4)

loop_
_atom_type_symbol
_atom_type_description
_atom_type_scat_dispersion_real
_atom_type_scat_dispersion_imag
_atom_type_scat_source
C C 0.0033 0.0016 'International Tables Vol C Tables 4.2.6.8 and 6.1.1.4'
H H 0.0000 0.0000 'International Tables Vol C Tables 4.2.6.8 and 6.1.1.4'
N N 0.0061 0.0033 'International Tables Vol C Tables 4.2.6.8 and 6.1.1.4'
O O 0.0106 0.0060 'International Tables Vol C Tables 4.2.6.8 and 6.1.1.4'
F F 0.0171 0.0103 'International Tables Vol C Tables 4.2.6.8 and 6.1.1.4'
Eu Eu -0.1578 3.6682 'International Tables Vol C Tables 4.2.6.8 and 6.1.1.4'

loop_
_geom_angle_atom_site_label_1
_geom_angle_atom_site_label_2
_geom_angle_atom_site_label_3
_geom_angle
_geom_angle_site_symmetry_1
_geom_angle_site_symmetry_3
_geom_angle_publ_flag
C2 C1 C6 121.2(7) . . ?
C2 C1 H1 119.4 . . ?
C6 C1 H1 119.4 . . ?
C1 C2 C3 119.5(8) . . ?
C1 C2 H2 120.3 . . ?
C3 C2 H2 120.3 . . ?
C2 C3 C4 121.2(8) . . ?
C2 C3 H3 119.4 . . ?
C4 C3 H3 119.4 . . ?
C3 C4 C5 118.6(7) . . ?
C3 C4 C7 123.5(7) . . ?
C5 C4 C7 117.8(6) . . ?
C6 C5 C4 119.7(7) . . ?
C6 C5 H5 120.2 . . ?
C4 C5 H5 120.2 . . ?
C5 C6 C1 119.7(7) . . ?
C5 C6 H6 120.1 . . ?
C1 C6 H6 120.1 . . ?
O2 C7 C8 122.1(6) . . ?
O2 C7 C4 118.6(6) . . ?
C8 C7 C4 119.2(7) . . ?
C9 C8 C7 122.7(7) . . ?
C9 C8 H8 118.7 . . ?
C7 C8 H8 118.7 . . ?
O1 C9 C8 129.3(6) . . ?
O1 C9 C10 114.2(6) . . ?
C8 C9 C10 116.5(6) . . ?
F1 C10 F2 105.7(7) . . ?
F1 C10 F3 105.5(7) . . ?
F2 C10 F3 106.2(7) . . ?
F1 C10 C9 110.4(7) . . ?
F2 C10 C9 112.4(7) . . ?
F3 C10 C9 116.0(6) . . ?
F6 C11 F5 106.8(8) . . ?
F6 C11 F4 105.1(9) . . ?
F5 C11 F4 105.0(9) . . ?
F6 C11 C12 116.7(9) . . ?
F5 C11 C12 111.2(8) . . ?
F4 C11 C12 111.2(8) . . ?
O3 C12 C13 128.9(7) . . ?
O3 C12 C11 115.5(8) . . ?
C13 C12 C11 115.6(8) . . ?
C12 C13 C14 121.3(8) . . ?
C12 C13 H13 119.4 . . ?
C14 C13 H13 119.4 . . ?
O4 C14 C13 122.3(8) . . ?
O4 C14 C15 121.8(8) . . ?
C13 C14 C15 115.8(8) . . ?
C16 C15 C20 119.8(9) . . ?
C16 C15 C14 116.5(9) . . ?
C20 C15 C14 123.6(9) . . ?
C15 C16 C17 120.9(10) . . ?
C15 C16 H16 119.5 . . ?
C17 C16 H16 119.5 . . ?
C18 C17 C16 118.6(11) . . ?
C18 C17 H17 120.7 . . ?
C16 C17 H17 120.7 . . ?
C17 C18 C19 121.6(12) . . ?
C17 C18 H18 119.2 . . ?
C19 C18 H18 119.2 . . ?
C18 C19 C20 119.5(13) . . ?
C18 C19 H19 120.3 . . ?
C20 C19 H19 120.3 . . ?
C15 C20 C19 119.5(11) . . ?
C15 C20 H20 120.3 . . ?
C19 C20 H20 120.3 . . ?
N3 C21 C22 123.1(8) . . ?
N3 C21 H21 118.5 . . ?
C22 C21 H21 118.5 . . ?
C23 C22 C21 118.8(9) . . ?
C23 C22 H22 120.6 . . ?
C21 C22 H22 120.6 . . ?
C22 C23 C24 118.7(8) . . ?
C22 C23 H23 120.7 . . ?
C24 C23 H23 120.7 . . ?
C23 C24 C25 119.8(9) . . ?
C23 C24 H24 120.1 . . ?
C25 C24 H24 120.1 . . ?
N3 C25 C24 122.5(8) . . ?
N3 C25 C26 115.9(7) . . ?
C24 C25 C26 121.5(7) . . ?
C25 C26 N2 113.0(6) . . ?
C25 C26 H26A 109.0 . . ?
N2 C26 H26A 109.0 . . ?
C25 C26 H26B 109.0 . . ?
N2 C26 H26B 109.0 . . ?
H26A C26 H26B 107.8 . . ?
N2 C27 C28 109.7(6) . . ?
N2 C27 H27A 109.7 . . ?
C28 C27 H27A 109.7 . . ?
N2 C27 H27B 109.7 . . ?
C28 C27 H27B 109.7 . . ?
H27A C27 H27B 108.2 . . ?
N4 C28 C29 121.3(7) . . ?
N4 C28 C27 116.3(6) . . ?
C29 C28 C27 122.2(7) . . ?
C30 C29 C28 119.6(8) . . ?
C30 C29 H29 120.2 . . ?
C28 C29 H29 120.2 . . ?
C31 C30 C29 118.7(8) . . ?
C31 C30 H30 120.7 . . ?
C29 C30 H30 120.7 . . ?
C30 C31 C32 119.3(8) . . ?
C30 C31 H31 120.4 . . ?
C32 C31 H31 120.4 . . ?
N4 C32 C31 122.8(7) . . ?
N4 C32 H32 118.6 . . ?
C31 C32 H32 118.6 . . ?
O5 C33 N1 122.5(6) . . ?
O5 C33 C34 119.2(7) . . ?
N1 C33 C34 118.3(7) . . ?
C39 C34 C35 117.0(8) . . ?
C39 C34 C33 118.6(7) . . ?
C35 C34 C33 123.9(8) . . ?
C34 C35 C36 120.4(9) . . ?
C34 C35 H35 119.8 . . ?
C36 C35 H35 119.8 . . ?
C37 C36 C35 122.7(10) . . ?
C37 C36 H36 118.6 . . ?
C35 C36 H36 118.6 . . ?
C36 C37 C38 116.2(9) . . ?
C36 C37 C40 120.3(11) . . ?
C38 C37 C40 122.9(11) . . ?
C37 C38 C39 122.2(10) . . ?
C37 C38 H38 118.9 . . ?
C39 C38 H38 118.9 . . ?
C34 C39 C38 120.6(9) . . ?
C34 C39 H39 119.7 . . ?
C38 C39 H39 119.7 . . ?
C41 C40 C37 129.1(13) . . ?
C41 C40 H40 115.4 . . ?
C37 C40 H40 115.4 . . ?
C40 C41 C42 126.4(14) . . ?
C40 C41 H41 116.8 . . ?
C42 C41 H41 116.8 . . ?
C47 C42 C43 118.1(12) . . ?
C47 C42 C41 114.3(14) . . ?
C43 C42 C41 126.8(15) . . ?
C44 C43 C42 121.7(15) . . ?
C44 C43 H43 119.2 . . ?
C42 C43 H43 119.2 . . ?
C43 C44 C45 120.6(15) . . ?
C43 C44 H44 119.7 . . ?
C45 C44 H44 119.7 . . ?
C44 C45 C46 121.4(13) . . ?
C44 C45 H45 119.3 . . ?
C46 C45 H45 119.3 . . ?
C45 C46 C47 119.5(15) . . ?
C45 C46 H46 120.2 . . ?
C47 C46 H46 120.2 . . ?
C42 C47 C46 117.5(14) . . ?
C42 C47 H47 121.3 . . ?
C46 C47 H47 121.3 . . ?
O6 C48 O7 130.8(8) . . ?
O6 C48 C49 115.0(8) . . ?
O7 C48 C49 114.2(8) . . ?
F7 C49 F8 103.9(10) . . ?
F7 C49 F9 99.0(11) . . ?
F8 C49 F9 109.1(10) . . ?
F7 C49 C48 115.2(9) . . ?
F8 C49 C48 116.2(10) . . ?
F9 C49 C48 111.9(10) . . ?
O6 Eu01 O1 74.56(16) . . ?
O6 Eu01 O3 104.59(16) . . ?
O1 Eu01 O3 142.34(16) . . ?
O6 Eu01 O2 76.62(16) . . ?
O1 Eu01 O2 71.38(15) . . ?
O3 Eu01 O2 71.89(16) . . ?
O6 Eu01 O5 140.27(17) . . ?
O1 Eu01 O5 131.08(15) . . ?
O3 Eu01 O5 73.61(16) . . ?
O2 Eu01 O5 135.17(16) . . ?
O6 Eu01 O4 71.75(16) . . ?
O1 Eu01 O4 138.47(16) . . ?
O3 Eu01 O4 70.82(17) . . ?
O2 Eu01 O4 121.93(16) . . ?
O5 Eu01 O4 70.35(16) . . ?
O6 Eu01 N3 79.19(17) . . ?
O1 Eu01 N3 76.53(16) . . ?
O3 Eu01 N3 141.02(17) . . ?
O2 Eu01 N3 143.83(16) . . ?
O5 Eu01 N3 79.36(17) . . ?
O4 Eu01 N3 73.94(18) . . ?
O6 Eu01 N4 144.78(16) . . ?
O1 Eu01 N4 84.09(16) . . ?
O3 Eu01 N4 75.93(17) . . ?
O2 Eu01 N4 70.09(16) . . ?
O5 Eu01 N4 74.47(16) . . ?
O4 Eu01 N4 136.84(17) . . ?
N3 Eu01 N4 122.97(18) . . ?
O6 Eu01 N2 131.67(15) . . ?
O1 Eu01 N2 69.57(15) . . ?
O3 Eu01 N2 123.61(15) . . ?
O2 Eu01 N2 119.02(16) . . ?
O5 Eu01 N2 61.55(16) . . ?
O4 Eu01 N2 118.50(16) . . ?
N3 Eu01 N2 61.93(16) . . ?
N4 Eu01 N2 61.04(15) . . ?
C33 N1 N2 117.4(6) . . ?
C33 N1 H1A 121.3 . . ?
N2 N1 H1A 121.3 . . ?
N1 N2 C27 108.6(5) . . ?
N1 N2 C26 108.0(5) . . ?
C27 N2 C26 109.8(6) . . ?
N1 N2 Eu01 110.7(4) . . ?
C27 N2 Eu01 109.6(4) . . ?
C26 N2 Eu01 110.2(4) . . ?
C21 N3 C25 117.1(7) . . ?
C21 N3 Eu01 119.3(5) . . ?
C25 N3 Eu01 123.2(5) . . ?
C32 N4 C28 118.4(6) . . ?
C32 N4 Eu01 119.8(5) . . ?
C28 N4 Eu01 121.7(4) . . ?
C9 O1 Eu01 131.6(4) . . ?
C7 O2 Eu01 137.5(4) . . ?
C12 O3 Eu01 134.4(5) . . ?
C14 O4 Eu01 138.0(5) . . ?
C33 O5 Eu01 127.8(4) . . ?
C48 O6 Eu01 137.7(5) . . ?

loop_
_geom_bond_atom_site_label_1
_geom_bond_atom_site_label_2
_geom_bond_distance
_geom_bond_site_symmetry_2
_geom_bond_publ_flag
C1 C2 1.321(10) . ?
C1 C6 1.377(10) . ?
C1 H1 0.9300 . ?
C2 C3 1.374(10) . ?
C2 H2 0.9300 . ?
C3 C4 1.371(9) . ?
C3 H3 0.9300 . ?
C4 C5 1.376(9) . ?
C4 C7 1.482(9) . ?
C5 C6 1.369(9) . ?
C5 H5 0.9300 . ?
C6 H6 0.9300 . ?
C7 O2 1.230(8) . ?
C7 C8 1.423(9) . ?
C8 C9 1.358(8) . ?
C8 H8 0.9300 . ?
C9 O1 1.249(7) . ?
C9 C10 1.507(10) . ?
C10 F1 1.307(9) . ?
C10 F2 1.304(8) . ?
C10 F3 1.305(8) . ?
C11 F6 1.295(10) . ?
C11 F5 1.304(10) . ?
C11 F4 1.309(11) . ?
C11 C12 1.502(11) . ?
C12 O3 1.230(8) . ?
C12 C13 1.380(10) . ?
C13 C14 1.469(11) . ?
C13 H13 0.9300 . ?
C14 O4 1.216(9) . ?
C14 C15 1.499(11) . ?
C15 C16 1.333(11) . ?
C15 C20 1.353(13) . ?
C16 C17 1.380(13) . ?
C16 H16 0.9300 . ?
C17 C18 1.328(15) . ?
C17 H17 0.9300 . ?
C18 C19 1.343(15) . ?
C18 H18 0.9300 . ?
C19 C20 1.373(14) . ?
C19 H19 0.9300 . ?
C20 H20 0.9300 . ?
C21 N3 1.328(9) . ?
C21 C22 1.376(10) . ?
C21 H21 0.9300 . ?
C22 C23 1.355(11) . ?
C22 H22 0.9300 . ?
C23 C24 1.362(12) . ?
C23 H23 0.9300 . ?
C24 C25 1.361(10) . ?
C24 H24 0.9300 . ?
C25 N3 1.332(8) . ?
C25 C26 1.460(10) . ?
C26 N2 1.487(8) . ?
C26 H26A 0.9700 . ?
C26 H26B 0.9700 . ?
C27 N2 1.460(8) . ?
C27 C28 1.484(9) . ?
C27 H27A 0.9700 . ?
C27 H27B 0.9700 . ?
C28 N4 1.339(8) . ?
C28 C29 1.376(9) . ?
C29 C30 1.371(10) . ?
C29 H29 0.9300 . ?
C30 C31 1.346(10) . ?
C30 H30 0.9300 . ?
C31 C32 1.380(9) . ?
C31 H31 0.9300 . ?
C32 N4 1.312(8) . ?
C32 H32 0.9300 . ?
C33 O5 1.243(7) . ?
C33 N1 1.322(9) . ?
C33 C34 1.474(9) . ?
C34 C39 1.334(11) . ?
C34 C35 1.361(10) . ?
C35 C36 1.369(12) . ?
C35 H35 0.9300 . ?
C36 C37 1.323(13) . ?
C36 H36 0.9300 . ?
C37 C38 1.334(13) . ?
C37 C40 1.499(13) . ?
C38 C39 1.382(12) . ?
C38 H38 0.9300 . ?
C39 H39 0.9300 . ?
C40 C41 1.168(15) . ?
C40 H40 0.9300 . ?
C41 C42 1.491(16) . ?
C41 H41 0.9300 . ?
C42 C47 1.397(19) . ?
C42 C43 1.405(15) . ?
C43 C44 1.307(17) . ?
C43 H43 0.9300 . ?
C44 C45 1.353(15) . ?
C44 H44 0.9300 . ?
C45 C46 1.356(19) . ?
C45 H45 0.9300 . ?
C46 C47 1.417(13) . ?
C46 H46 0.9300 . ?
C47 H47 0.9300 . ?
C48 O6 1.224(8) . ?
C48 O7 1.248(9) . ?
C48 C49 1.494(12) . ?
C49 F7 1.248(11) . ?
C49 F8 1.278(10) . ?
C49 F9 1.331(12) . ?
Eu01 O6 2.342(4) . ?
Eu01 O1 2.346(4) . ?
Eu01 O3 2.358(5) . ?
Eu01 O2 2.373(4) . ?
Eu01 O5 2.384(4) . ?
Eu01 O4 2.393(5) . ?
Eu01 N3 2.631(6) . ?
Eu01 N4 2.641(6) . ?
Eu01 N2 2.749(6) . ?
N1 N2 1.406(7) . ?
N1 H1A 0.8600 . ?
